data_7010391
loop_
_publ_author_name
'Snaith, Tom J.'
'Low, Paul J.'
'Rousseau, Roger'
'Puschmann, Horst'
'Howard, Judith A. K.'

_publ_section_title
;
 Structural and electronic variations in cobalt--alkyne
 clusters&#x200A;&#x2020;
;
_journal_issue 3
_journal_name_full 'Journal of the Chemical Society, Dalton Transactions'
_journal_page_first 292
_journal_paper_doi 10.1039/b008445j
_journal_year 2001
_chemical_formula_sum 'C77 H66 Co2 O4 P4 Ru Si'
_chemical_formula_weight 1426.2
_chemical_name_systematic
; 
 ? 
;
_space_group_IT_number 19
_symmetry_cell_setting orthorhombic
_symmetry_space_group_name_Hall 'P 2ac 2ab'
_symmetry_space_group_name_H-M 'P 21 21 21'
_atom_sites_solution_hydrogens geom
_atom_sites_solution_primary direct
_atom_sites_solution_secondary difmap
_audit_creation_method SHELXL-97
_cell_angle_alpha 90
_cell_angle_beta 90
_cell_angle_gamma 90
_cell_formula_units_Z 4
_cell_length_a 13.7464(7)
_cell_length_b 19.9035(6)
_cell_length_c 24.8998(8)
_cell_measurement_temperature 100(2)
_cell_volume 6812.6(5)
_computing_cell_refinement 'SMART-NT V5.0 (Bruker, 1998)'
_computing_data_collection 'SMART-NT V5.0 (Bruker, 1998)'
_computing_data_reduction 'SAINT-NT V5.0 (Bruker, 1998)'
_computing_molecular_graphics 'ORTEP (Ferrugia, 2000)'
_computing_structure_refinement 'SHELXL-97 (Sheldrick, 1997)'
_computing_structure_solution 'SHELXS-97 (Sheldrick, 1997)'
_diffrn_ambient_temperature 100(2)
_diffrn_detector_area_resol_mean 8
_diffrn_measured_fraction_theta_full 0.998
_diffrn_measured_fraction_theta_max 0.998
_diffrn_measurement_device_type 'Bruker SMART CCD 1K area detector'
_diffrn_measurement_method \w-scans
_diffrn_radiation_monochromator graphite
_diffrn_radiation_source 'fine-focus sealed tube'
_diffrn_radiation_type MoK\a
_diffrn_radiation_wavelength 0.71073
_diffrn_reflns_av_R_equivalents 0.0452
_diffrn_reflns_av_sigmaI/netI 0.0306
_diffrn_reflns_limit_h_max 18
_diffrn_reflns_limit_h_min -18
_diffrn_reflns_limit_k_max 26
_diffrn_reflns_limit_k_min -27
_diffrn_reflns_limit_l_max 33
_diffrn_reflns_limit_l_min -33
_diffrn_reflns_number 86568
_diffrn_reflns_theta_full 1.31
_diffrn_reflns_theta_max 29
_diffrn_reflns_theta_min 1.31
_exptl_absorpt_coefficient_mu 0.861
_exptl_absorpt_correction_type none
_exptl_crystal_colour dark_red
_exptl_crystal_density_diffrn 1.391
_exptl_crystal_density_meas ?
_exptl_crystal_density_method .
_exptl_crystal_description block
_exptl_crystal_F_000 2928
_exptl_crystal_size_max 0.36
_exptl_crystal_size_mid 0.22
_exptl_crystal_size_min 0.06
_refine_diff_density_max 0.536
_refine_diff_density_min -0.229
_refine_diff_density_rms 0.061
_refine_ls_abs_structure_details 'Flack H D (1983), Acta Cryst. A39, 876-881'
_refine_ls_abs_structure_Flack -0.002
_refine_ls_extinction_method none
_refine_ls_goodness_of_fit_ref 1.072
_refine_ls_hydrogen_treatment mixed
_refine_ls_matrix_type full
_refine_ls_number_parameters 811
_refine_ls_number_reflns 18038
_refine_ls_number_restraints 0
_refine_ls_restrained_S_all 1.072
_refine_ls_R_factor_all 0.0324
_refine_ls_R_factor_gt 0.028
_refine_ls_shift/su_max 0.002
_refine_ls_shift/su_mean 0.000
_refine_ls_structure_factor_coef Fsqd
_refine_ls_weighting_details 'calc w=1/[\s^2^(Fo^2^)+(0.0259P)^2^+3.6095P] where P=(Fo^2^+2Fc^2^)/3'
_refine_ls_weighting_scheme calc
_refine_ls_wR_factor_gt 0.0613
_refine_ls_wR_factor_ref 0.0635
_reflns_number_gt 16925
_reflns_number_total 18038
_reflns_threshold_expression >2sigma(I)
_cod_data_source_file b008445j.txt
_cod_data_source_block 00srv154
_cod_original_cell_volume 6812.6(4)
_cod_original_sg_symbol_H-M P2(1)2(1)2(1)
_cod_database_code 7010391

loop_
_symmetry_equiv_pos_as_xyz
'x, y, z'
'-x+1/2, -y, z+1/2'
'-x, y+1/2, -z+1/2'
'x+1/2, -y+1/2, -z'

loop_
_atom_site_label
_atom_site_type_symbol
_atom_site_fract_x
_atom_site_fract_y
_atom_site_fract_z
_atom_site_U_iso_or_equiv
_atom_site_adp_type
_atom_site_occupancy
_atom_site_symmetry_multiplicity
_atom_site_calc_flag
_atom_site_refinement_flags
_atom_site_disorder_assembly
_atom_site_disorder_group
Ru Ru 0.524073(11) 0.469860(8) -0.024279(6) 0.01194(3) Uani 1 1 d . . .
Co1 Co 0.42306(2) 0.504793(15) 0.218256(11) 0.01399(6) Uani 1 1 d . . .
Co2 Co 0.31392(2) 0.413237(15) 0.185831(12) 0.01451(6) Uani 1 1 d . . .
P1 P 0.34611(4) 0.52892(3) 0.29456(2) 0.01317(10) Uani 1 1 d . . .
Si Si 0.21573(4) 0.57329(3) 0.14911(2) 0.01777(12) Uani 1 1 d . . .
P2 P 0.25411(4) 0.39816(3) 0.26761(2) 0.01384(10) Uani 1 1 d . . .
P3 P 0.60923(4) 0.56813(3) -0.01773(2) 0.01289(10) Uani 1 1 d . . .
P4 P 0.64272(4) 0.39340(3) -0.00286(2) 0.01362(10) Uani 1 1 d . . .
O16 O 0.58818(13) 0.41260(10) 0.22787(7) 0.0291(4) Uani 1 1 d . . .
O17 O 0.52533(16) 0.63110(10) 0.20015(9) 0.0399(5) Uani 1 1 d . . .
O18 O 0.44116(15) 0.29826(10) 0.16374(8) 0.0372(5) Uani 1 1 d . . .
O19 O 0.14086(16) 0.37850(11) 0.12437(9) 0.0433(5) Uani 1 1 d . . .
C1 C 0.48127(15) 0.47772(10) 0.05274(8) 0.0148(4) Uani 1 1 d . . .
C2 C 0.43626(15) 0.48152(10) 0.09502(8) 0.0156(4) Uani 1 1 d . . .
C3 C 0.38477(15) 0.48293(11) 0.14397(8) 0.0158(4) Uani 1 1 d . . .
C4 C 0.30794(15) 0.51110(11) 0.17066(8) 0.0158(4) Uani 1 1 d . . .
C8 C 0.09640(17) 0.56657(14) 0.18523(10) 0.0271(5) Uani 1 1 d . . .
H8A H 0.0742(8) 0.5206(8) 0.1842(7) 0.041(5) Uiso 1 1 d R . .
H8B H 0.0491(9) 0.5951(9) 0.1679(6) 0.041(5) Uiso 1 1 d R . .
H8C H 0.1046(4) 0.5805(9) 0.2221(7) 0.041(5) Uiso 1 1 d R . .
C9 C 0.1908(2) 0.55735(14) 0.07675(10) 0.0293(5) Uani 1 1 d . . .
H9A H 0.2500(11) 0.5535(10) 0.0580(4) 0.043(5) Uiso 1 1 d R . .
H9B H 0.1544(14) 0.5932(8) 0.0624(3) 0.043(5) Uiso 1 1 d R . .
H9C H 0.1552(14) 0.5172(9) 0.07320(14) 0.043(5) Uiso 1 1 d R . .
C10 C 0.2649(2) 0.65968(13) 0.15842(10) 0.0276(5) Uani 1 1 d . . .
H10A H 0.2718(14) 0.6688(4) 0.1959(7) 0.046(6) Uiso 1 1 d R . .
H10B H 0.2213(11) 0.6915(6) 0.1428(8) 0.046(6) Uiso 1 1 d R . .
H10C H 0.3270(14) 0.6630(3) 0.1413(8) 0.046(6) Uiso 1 1 d R . .
C54 C 0.45657(16) 0.50588(13) -0.10052(9) 0.0210(5) Uani 1 1 d . . .
H54 H 0.4768 0.5449 -0.1177 0.025 Uiso 1 1 calc R . .
C55 C 0.38297(16) 0.50194(12) -0.05970(9) 0.0203(4) Uani 1 1 d . . .
H55 H 0.3471 0.5375 -0.0458 0.024 Uiso 1 1 calc R . .
C51 C 0.37553(16) 0.43265(12) -0.04457(9) 0.0202(4) Uani 1 1 d . . .
H51 H 0.3334 0.4153 -0.0188 0.024 Uiso 1 1 calc R . .
C52 C 0.44276(17) 0.39516(13) -0.07522(9) 0.0218(5) Uani 1 1 d . . .
H52 H 0.4525 0.3490 -0.0730 0.026 Uiso 1 1 calc R . .
C53 C 0.49339(16) 0.44015(13) -0.11026(9) 0.0219(5) Uani 1 1 d . . .
H53 H 0.5415 0.4286 -0.1349 0.026 Uiso 1 1 calc R . .
C16 C 0.52333(17) 0.44907(11) 0.22725(8) 0.0195(4) Uani 1 1 d . . .
C17 C 0.48520(18) 0.58167(12) 0.20779(9) 0.0232(5) Uani 1 1 d . . .
C18 C 0.39271(17) 0.34305(12) 0.17343(9) 0.0223(5) Uani 1 1 d . . .
C19 C 0.20903(18) 0.39158(13) 0.14821(10) 0.0244(5) Uani 1 1 d . . .
C5 C 0.23171(14) 0.48063(10) 0.29778(8) 0.0137(4) Uani 1 1 d . . .
H5B H 0.2112 0.4755 0.3348 0.018 Uiso 1 1 calc R . .
H5A H 0.1808 0.5039 0.2783 0.018 Uiso 1 1 calc R . .
C111 C 0.30411(16) 0.61553(11) 0.30545(8) 0.0154(4) Uani 1 1 d . . .
C116 C 0.37276(17) 0.66750(12) 0.30431(10) 0.0225(5) Uani 1 1 d . . .
H116 H 0.4380 0.6576 0.2985 0.027 Uiso 1 1 calc R . .
C115 C 0.34412(19) 0.73362(12) 0.31181(12) 0.0297(6) Uani 1 1 d . . .
H115 H 0.3903 0.7677 0.3105 0.036 Uiso 1 1 calc R . .
C114 C 0.2472(2) 0.74950(12) 0.32125(11) 0.0284(5) Uani 1 1 d . . .
H114 H 0.2285 0.7940 0.3261 0.034 Uiso 1 1 calc R . .
C113 C 0.17862(18) 0.69854(12) 0.32335(10) 0.0247(5) Uani 1 1 d . . .
H113 H 0.1137 0.7087 0.3299 0.030 Uiso 1 1 calc R . .
C112 C 0.20705(16) 0.63210(11) 0.31559(9) 0.0191(4) Uani 1 1 d . . .
H112 H 0.1606 0.5982 0.3172 0.023 Uiso 1 1 calc R . .
C121 C 0.40130(15) 0.51134(10) 0.36015(8) 0.0139(4) Uani 1 1 d . . .
C126 C 0.35354(15) 0.53200(12) 0.40675(8) 0.0170(4) Uani 1 1 d . . .
H126 H 0.2947 0.5549 0.4041 0.020 Uiso 1 1 calc R . .
C125 C 0.39268(17) 0.51885(12) 0.45703(9) 0.0206(5) Uani 1 1 d . . .
H125 H 0.3607 0.5335 0.4878 0.025 Uiso 1 1 calc R . .
C124 C 0.47975(17) 0.48372(11) 0.46143(8) 0.0200(4) Uani 1 1 d . . .
H124 H 0.5059 0.4745 0.4951 0.024 Uiso 1 1 calc R . .
C123 C 0.52749(16) 0.46246(12) 0.41531(9) 0.0205(4) Uani 1 1 d . . .
H123 H 0.5858 0.4390 0.4181 0.025 Uiso 1 1 calc R . .
C122 C 0.48867(15) 0.47596(11) 0.36511(8) 0.0180(4) Uani 1 1 d . . .
H122 H 0.5210 0.4614 0.3344 0.022 Uiso 1 1 calc R . .
C221 C 0.32343(15) 0.35465(11) 0.32003(9) 0.0162(4) Uani 1 1 d . . .
C226 C 0.29272(17) 0.35767(12) 0.37379(10) 0.0217(5) Uani 1 1 d . . .
H226 H 0.2359 0.3805 0.3825 0.026 Uiso 1 1 calc R . .
C225 C 0.34655(19) 0.32680(13) 0.41406(10) 0.0269(5) Uani 1 1 d . . .
H225 H 0.3265 0.3301 0.4496 0.032 Uiso 1 1 calc R . .
C224 C 0.43013(19) 0.29105(12) 0.40146(11) 0.0273(5) Uani 1 1 d . . .
H224 H 0.4662 0.2708 0.4286 0.033 Uiso 1 1 calc R . .
C223 C 0.45996(18) 0.28554(12) 0.34836(11) 0.0251(5) Uani 1 1 d . . .
H223 H 0.5149 0.2605 0.3397 0.030 Uiso 1 1 calc R . .
C222 C 0.40701(16) 0.31782(11) 0.30788(10) 0.0194(4) Uani 1 1 d . . .
H222 H 0.4278 0.3147 0.2724 0.023 Uiso 1 1 calc R . .
C211 C 0.13587(16) 0.35549(11) 0.27375(8) 0.0172(4) Uani 1 1 d . . .
C212 C 0.13293(19) 0.28592(13) 0.27781(11) 0.0297(6) Uani 1 1 d . . .
H212 H 0.1907 0.2617 0.2797 0.036 Uiso 1 1 calc R . .
C213 C 0.0445(2) 0.25207(15) 0.27910(13) 0.0387(7) Uani 1 1 d . . .
H213 H 0.0437 0.2055 0.2816 0.046 Uiso 1 1 calc R . .
C214 C -0.0424(2) 0.28730(16) 0.27664(10) 0.0348(7) Uani 1 1 d . . .
H214 H -0.1015 0.2646 0.2780 0.042 Uiso 1 1 calc R . .
C215 C -0.04034(18) 0.35621(15) 0.27220(11) 0.0323(6) Uani 1 1 d . . .
H215 H -0.0984 0.3801 0.2704 0.039 Uiso 1 1 calc R . .
C216 C 0.04791(17) 0.39043(13) 0.27044(10) 0.0259(5) Uani 1 1 d . . .
H216 H 0.0483 0.4370 0.2670 0.031 Uiso 1 1 calc R . .
C311 C 0.52065(15) 0.63821(10) -0.02102(9) 0.0162(4) Uani 1 1 d . . .
C312 C 0.44417(15) 0.64073(11) 0.01648(9) 0.0173(4) Uani 1 1 d . . .
H312 H 0.4414 0.6092 0.0440 0.021 Uiso 1 1 calc R . .
C313 C 0.37242(16) 0.69012(12) 0.01283(9) 0.0200(5) Uani 1 1 d . . .
H313 H 0.3230 0.6918 0.0383 0.024 Uiso 1 1 calc R . .
C314 C 0.37433(17) 0.73683(12) -0.02874(10) 0.0255(5) Uani 1 1 d . . .
H314 H 0.3266 0.7698 -0.0310 0.031 Uiso 1 1 calc R . .
C315 C 0.44751(19) 0.73386(14) -0.06650(11) 0.0301(6) Uani 1 1 d . . .
H315 H 0.4484 0.7646 -0.0946 0.036 Uiso 1 1 calc R . .
C316 C 0.52032(19) 0.68509(12) -0.06283(10) 0.0245(5) Uani 1 1 d . . .
H316 H 0.5693 0.6838 -0.0886 0.029 Uiso 1 1 calc R . .
C331 C 0.68867(16) 0.58904(11) 0.03922(8) 0.0158(4) Uani 1 1 d . . .
C336 C 0.65504(17) 0.62268(12) 0.08502(9) 0.0213(5) Uani 1 1 d . . .
H336 H 0.5901 0.6356 0.0873 0.026 Uiso 1 1 calc R . .
C335 C 0.71855(18) 0.63688(14) 0.12704(10) 0.0253(5) Uani 1 1 d . . .
H335 H 0.6957 0.6592 0.1573 0.030 Uiso 1 1 calc R . .
C334 C 0.81527(18) 0.61813(12) 0.12434(9) 0.0220(5) Uani 1 1 d . . .
H334 H 0.8573 0.6283 0.1525 0.026 Uiso 1 1 calc R . .
C333 C 0.84935(16) 0.58406(12) 0.07940(9) 0.0202(4) Uani 1 1 d . . .
H333 H 0.9141 0.5708 0.0776 0.024 Uiso 1 1 calc R . .
C332 C 0.78687(16) 0.56988(11) 0.03743(9) 0.0174(4) Uani 1 1 d . . .
H332 H 0.8103 0.5472 0.0074 0.021 Uiso 1 1 calc R . .
C321 C 0.69034(15) 0.59123(11) -0.07366(8) 0.0150(4) Uani 1 1 d . . .
C322 C 0.74417(17) 0.65118(11) -0.07148(9) 0.0193(4) Uani 1 1 d . . .
H322 H 0.7423 0.6773 -0.0406 0.023 Uiso 1 1 calc R . .
C323 C 0.79984(17) 0.67179(12) -0.11460(10) 0.0219(5) Uani 1 1 d . . .
H323 H 0.8349 0.7117 -0.1126 0.026 Uiso 1 1 calc R . .
C324 C 0.80364(17) 0.63286(13) -0.16122(9) 0.0226(5) Uani 1 1 d . . .
H324 H 0.8401 0.6471 -0.1906 0.027 Uiso 1 1 calc R . .
C325 C 0.75298(17) 0.57306(13) -0.16345(9) 0.0211(5) Uani 1 1 d . . .
H325 H 0.7565 0.5466 -0.1942 0.025 Uiso 1 1 calc R . .
C326 C 0.69639(15) 0.55202(12) -0.11993(9) 0.0170(4) Uani 1 1 d . . .
H326 H 0.6626 0.5116 -0.1219 0.020 Uiso 1 1 calc R . .
C411 C 0.59714(15) 0.31244(11) 0.02244(9) 0.0168(4) Uani 1 1 d . . .
C416 C 0.49897(16) 0.30290(12) 0.03490(9) 0.0202(5) Uani 1 1 d . . .
H416 H 0.4555 0.3385 0.0317 0.024 Uiso 1 1 calc R . .
C415 C 0.46594(17) 0.24020(12) 0.05210(9) 0.0222(5) Uani 1 1 d . . .
H415 H 0.4004 0.2341 0.0601 0.027 Uiso 1 1 calc R . .
C414 C 0.52983(19) 0.18715(12) 0.05730(10) 0.0240(5) Uani 1 1 d . . .
H414 H 0.5074 0.1452 0.0681 0.029 Uiso 1 1 calc R . .
C413 C 0.62828(19) 0.19692(13) 0.04626(11) 0.0280(5) Uani 1 1 d . . .
H413 H 0.6717 0.1615 0.0505 0.034 Uiso 1 1 calc R . .
C412 C 0.66187(16) 0.25869(12) 0.02904(11) 0.0245(5) Uani 1 1 d . . .
H412 H 0.7277 0.2646 0.0218 0.029 Uiso 1 1 calc R . .
C421 C 0.70658(15) 0.36666(11) -0.06444(9) 0.0169(4) Uani 1 1 d . . .
C426 C 0.67356(18) 0.31091(12) -0.09384(10) 0.0227(5) Uani 1 1 d . . .
H426 H 0.6247 0.2837 -0.0799 0.027 Uiso 1 1 calc R . .
C425 C 0.7137(2) 0.29615(13) -0.14375(11) 0.0297(6) Uani 1 1 d . . .
H425 H 0.6906 0.2595 -0.1631 0.036 Uiso 1 1 calc R . .
C424 C 0.7878(2) 0.33551(14) -0.16504(11) 0.0303(6) Uani 1 1 d . . .
H424 H 0.8143 0.3254 -0.1984 0.036 Uiso 1 1 calc R . .
C423 C 0.82168(18) 0.39000(13) -0.13587(10) 0.0252(5) Uani 1 1 d . . .
H423 H 0.8720 0.4162 -0.1495 0.030 Uiso 1 1 calc R . .
C422 C 0.78084(16) 0.40580(12) -0.08625(9) 0.0196(4) Uani 1 1 d . . .
H422 H 0.8034 0.4430 -0.0674 0.023 Uiso 1 1 calc R . .
C431 C 0.73886(15) 0.40734(11) 0.04702(9) 0.0161(4) Uani 1 1 d . . .
C432 C 0.83607(16) 0.38903(12) 0.03938(10) 0.0229(5) Uani 1 1 d . . .
H432 H 0.8559 0.3721 0.0063 0.027 Uiso 1 1 calc R . .
C433 C 0.90351(17) 0.39582(13) 0.08078(11) 0.0285(5) Uani 1 1 d . . .
H433 H 0.9681 0.3837 0.0753 0.034 Uiso 1 1 calc R . .
C434 C 0.87414(19) 0.42059(13) 0.13009(10) 0.0281(5) Uani 1 1 d . . .
H434 H 0.9191 0.4250 0.1578 0.034 Uiso 1 1 calc R . .
C435 C 0.77772(18) 0.43894(13) 0.13849(10) 0.0258(5) Uani 1 1 d . . .
H435 H 0.7584 0.4556 0.1717 0.031 Uiso 1 1 calc R . .
C436 C 0.71022(16) 0.43230(12) 0.09718(9) 0.0193(4) Uani 1 1 d . . .
H436 H 0.6457 0.4445 0.1029 0.023 Uiso 1 1 calc R . .

loop_
_atom_site_aniso_label
_atom_site_aniso_U_11
_atom_site_aniso_U_22
_atom_site_aniso_U_33
_atom_site_aniso_U_23
_atom_site_aniso_U_13
_atom_site_aniso_U_12
Ru 0.01078(7) 0.01438(7) 0.01067(7) -0.00061(6) -0.00084(6) 0.00026(6)
Co1 0.01259(13) 0.01637(14) 0.01303(13) -0.00056(11) 0.00101(10) -0.00119(10)
Co2 0.01426(13) 0.01521(14) 0.01405(13) -0.00155(11) 0.00080(10) -0.00050(10)
P1 0.0129(2) 0.0138(2) 0.0129(2) -0.0003(2) 0.00040(17) -0.0006(2)
Si 0.0185(3) 0.0198(3) 0.0150(3) 0.0002(2) -0.0011(2) 0.0036(2)
P2 0.0136(2) 0.0134(3) 0.0146(2) -0.0006(2) 0.00036(19) -0.00102(19)
P3 0.0129(2) 0.0133(2) 0.0124(2) 0.0002(2) 0.00074(19) 0.00130(18)
P4 0.0122(2) 0.0137(2) 0.0149(2) -0.0004(2) -0.00055(19) -0.00005(19)
O16 0.0227(8) 0.0387(10) 0.0259(9) 0.0006(8) 0.0015(7) 0.0116(8)
O17 0.0434(11) 0.0277(10) 0.0486(12) 0.0032(9) 0.0149(10) -0.0133(9)
O18 0.0352(11) 0.0383(11) 0.0382(11) -0.0156(9) -0.0033(8) 0.0146(9)
O19 0.0349(11) 0.0418(12) 0.0532(13) -0.0018(10) -0.0221(10) -0.0064(9)
C1 0.0129(8) 0.0147(10) 0.0169(9) 0.0018(8) -0.0020(8) 0.0012(8)
C2 0.0168(9) 0.0153(10) 0.0146(9) -0.0013(8) -0.0019(7) 0.0008(7)
C3 0.0151(9) 0.0180(11) 0.0143(9) 0.0010(8) -0.0004(7) -0.0009(7)
C4 0.0160(9) 0.0178(10) 0.0136(9) -0.0009(8) 0.0007(7) 0.0001(8)
C8 0.0192(11) 0.0375(14) 0.0245(12) 0.0004(11) 0.0003(9) 0.0068(10)
C9 0.0326(13) 0.0346(14) 0.0207(12) 0.0006(11) -0.0062(10) 0.0034(11)
C10 0.0376(14) 0.0211(12) 0.0241(12) 0.0046(10) -0.0025(11) 0.0028(10)
C54 0.0182(11) 0.0288(12) 0.0160(10) 0.0035(9) -0.0061(8) -0.0022(9)
C55 0.0146(10) 0.0247(12) 0.0216(11) -0.0014(9) -0.0060(8) 0.0014(9)
C51 0.0158(10) 0.0249(12) 0.0200(10) 0.0008(9) -0.0056(8) -0.0039(9)
C52 0.0217(11) 0.0236(12) 0.0199(11) -0.0049(9) -0.0081(8) -0.0015(9)
C53 0.0196(11) 0.0327(13) 0.0136(10) -0.0047(9) -0.0037(8) -0.0021(9)
C16 0.0192(10) 0.0261(11) 0.0133(9) -0.0011(8) 0.0019(8) -0.0017(9)
C17 0.0228(11) 0.0251(12) 0.0217(11) 0.0015(9) 0.0035(9) -0.0020(9)
C18 0.0224(11) 0.0257(12) 0.0187(11) -0.0053(9) 0.0002(9) 0.0007(9)
C19 0.0243(12) 0.0238(12) 0.0251(12) -0.0016(10) -0.0029(9) -0.0009(9)
C5 0.0122(9) 0.0134(10) 0.0156(9) -0.0013(8) -0.0001(7) -0.0011(7)
C111 0.0204(10) 0.0151(10) 0.0105(9) 0.0011(8) -0.0016(8) 0.0014(8)
C116 0.0206(11) 0.0213(11) 0.0257(12) 0.0009(9) -0.0031(9) -0.0018(9)
C115 0.0320(13) 0.0163(11) 0.0406(15) -0.0024(11) -0.0070(12) -0.0043(10)
C114 0.0391(14) 0.0139(11) 0.0323(13) -0.0011(10) -0.0041(11) 0.0065(10)
C113 0.0250(12) 0.0234(12) 0.0258(12) 0.0009(10) 0.0024(9) 0.0079(9)
C112 0.0195(10) 0.0181(10) 0.0196(11) 0.0014(9) 0.0012(8) -0.0012(8)
C121 0.0149(9) 0.0141(10) 0.0128(9) -0.0002(7) 0.0000(7) -0.0033(7)
C126 0.0169(9) 0.0169(10) 0.0173(10) 0.0009(9) 0.0009(8) 0.0012(8)
C125 0.0247(11) 0.0229(12) 0.0142(9) -0.0001(9) 0.0022(8) 0.0019(9)
C124 0.0226(10) 0.0223(11) 0.0152(9) 0.0009(8) -0.0037(8) -0.0003(9)
C123 0.0157(9) 0.0243(11) 0.0216(10) -0.0015(9) -0.0028(8) 0.0047(9)
C122 0.0171(9) 0.0195(11) 0.0174(9) -0.0040(9) 0.0008(8) 0.0003(8)
C221 0.0148(9) 0.0135(10) 0.0203(10) 0.0009(8) -0.0017(8) -0.0013(7)
C226 0.0208(11) 0.0205(11) 0.0236(12) 0.0035(9) -0.0003(9) -0.0006(9)
C225 0.0306(13) 0.0276(13) 0.0226(12) 0.0079(10) -0.0037(10) -0.0060(10)
C224 0.0288(13) 0.0209(12) 0.0321(13) 0.0067(10) -0.0130(11) -0.0025(10)
C223 0.0214(11) 0.0172(11) 0.0367(14) -0.0007(10) -0.0076(10) 0.0016(9)
C222 0.0169(10) 0.0170(10) 0.0243(11) -0.0018(9) -0.0019(9) 0.0016(8)
C211 0.0174(10) 0.0220(11) 0.0121(10) -0.0003(8) 0.0002(8) -0.0060(8)
C212 0.0255(12) 0.0248(12) 0.0386(15) 0.0050(11) -0.0107(11) -0.0078(10)
C213 0.0380(16) 0.0306(14) 0.0476(17) 0.0104(13) -0.0139(13) -0.0202(12)
C214 0.0272(13) 0.0553(18) 0.0219(12) 0.0003(12) -0.0027(10) -0.0253(12)
C215 0.0158(11) 0.0474(16) 0.0337(14) -0.0123(12) 0.0031(10) -0.0071(11)
C216 0.0190(11) 0.0277(12) 0.0310(13) -0.0068(11) 0.0006(9) -0.0027(9)
C311 0.0168(9) 0.0146(9) 0.0172(9) -0.0014(8) -0.0013(9) 0.0021(8)
C312 0.0167(9) 0.0170(10) 0.0181(11) 0.0008(8) -0.0008(8) 0.0011(8)
C313 0.0175(10) 0.0221(11) 0.0205(11) -0.0032(9) 0.0008(8) 0.0029(8)
C314 0.0250(11) 0.0233(12) 0.0281(12) 0.0012(10) -0.0006(10) 0.0120(9)
C315 0.0348(14) 0.0276(13) 0.0278(13) 0.0095(11) 0.0050(10) 0.0119(11)
C316 0.0244(11) 0.0260(12) 0.0231(11) 0.0062(9) 0.0049(10) 0.0088(10)
C331 0.0184(10) 0.0132(9) 0.0157(10) 0.0005(8) -0.0015(8) -0.0015(8)
C336 0.0182(10) 0.0264(12) 0.0194(11) -0.0049(9) 0.0008(8) 0.0016(9)
C335 0.0244(12) 0.0331(14) 0.0185(11) -0.0078(10) 0.0001(9) -0.0005(10)
C334 0.0214(11) 0.0262(12) 0.0183(11) -0.0014(9) -0.0043(9) -0.0044(9)
C333 0.0150(10) 0.0210(11) 0.0245(11) 0.0032(9) -0.0007(8) -0.0011(8)
C332 0.0190(10) 0.0170(10) 0.0161(10) 0.0002(8) 0.0003(8) -0.0003(8)
C321 0.0135(9) 0.0160(10) 0.0155(10) 0.0033(8) 0.0013(7) 0.0042(8)
C322 0.0213(11) 0.0164(11) 0.0202(11) 0.0004(9) 0.0025(9) 0.0030(8)
C323 0.0206(11) 0.0187(11) 0.0264(12) 0.0061(9) 0.0059(9) 0.0004(9)
C324 0.0208(11) 0.0273(12) 0.0197(11) 0.0079(9) 0.0054(9) 0.0037(9)
C325 0.0207(10) 0.0286(12) 0.0140(10) -0.0005(9) 0.0018(8) 0.0056(9)
C326 0.0149(9) 0.0210(11) 0.0151(10) 0.0011(8) 0.0004(8) 0.0007(8)
C411 0.0185(10) 0.0150(10) 0.0170(10) -0.0003(9) -0.0023(8) -0.0016(7)
C416 0.0215(11) 0.0189(11) 0.0203(11) -0.0013(9) 0.0002(8) 0.0002(8)
C415 0.0206(11) 0.0207(11) 0.0253(11) -0.0006(9) 0.0020(9) -0.0060(9)
C414 0.0291(12) 0.0167(10) 0.0262(12) 0.0030(9) 0.0008(10) -0.0058(10)
C413 0.0261(12) 0.0197(12) 0.0382(14) 0.0065(11) -0.0007(11) 0.0009(9)
C412 0.0173(10) 0.0219(11) 0.0342(13) 0.0047(11) 0.0008(10) 0.0009(8)
C421 0.0155(10) 0.0164(10) 0.0188(10) 0.0005(8) 0.0020(8) 0.0027(8)
C426 0.0260(12) 0.0189(11) 0.0233(12) -0.0025(9) 0.0020(9) -0.0002(9)
C425 0.0392(15) 0.0233(12) 0.0267(13) -0.0082(10) 0.0034(11) 0.0018(11)
C424 0.0379(15) 0.0288(13) 0.0241(12) -0.0008(11) 0.0101(11) 0.0081(11)
C423 0.0249(12) 0.0244(12) 0.0265(12) 0.0053(10) 0.0103(10) 0.0032(9)
C422 0.0186(10) 0.0176(11) 0.0225(11) 0.0000(9) 0.0023(8) 0.0020(8)
C431 0.0151(10) 0.0138(10) 0.0194(10) 0.0026(8) -0.0027(8) -0.0010(8)
C432 0.0199(11) 0.0222(11) 0.0266(12) 0.0005(9) -0.0021(9) 0.0015(9)
C433 0.0158(11) 0.0290(13) 0.0408(15) 0.0047(12) -0.0089(10) 0.0000(9)
C434 0.0276(12) 0.0299(14) 0.0267(12) 0.0078(11) -0.0125(10) -0.0085(10)
C435 0.0292(12) 0.0296(13) 0.0186(11) 0.0043(10) -0.0056(9) -0.0072(10)
C436 0.0167(10) 0.0231(11) 0.0182(10) 0.0024(9) -0.0008(8) -0.0021(8)

loop_
_atom_type_symbol
_atom_type_description
_atom_type_scat_dispersion_real
_atom_type_scat_dispersion_imag
_atom_type_scat_source
C C 0.0033 0.0016 'International Tables Vol C Tables 4.2.6.8 and 6.1.1.4'
H H 0.0000 0.0000 'International Tables Vol C Tables 4.2.6.8 and 6.1.1.4'
O O 0.0106 0.0060 'International Tables Vol C Tables 4.2.6.8 and 6.1.1.4'
Si Si 0.0817 0.0704 'International Tables Vol C Tables 4.2.6.8 and 6.1.1.4'
P P 0.1023 0.0942 'International Tables Vol C Tables 4.2.6.8 and 6.1.1.4'
Co Co 0.3494 0.9721 'International Tables Vol C Tables 4.2.6.8 and 6.1.1.4'
Ru Ru -1.2594 0.8363 'International Tables Vol C Tables 4.2.6.8 and 6.1.1.4'

loop_
_geom_angle_atom_site_label_1
_geom_angle_atom_site_label_2
_geom_angle_atom_site_label_3
_geom_angle
_geom_angle_site_symmetry_1
_geom_angle_site_symmetry_3
_geom_angle_publ_flag
C1 Ru C55 95.77(8) . . ?
C1 Ru C51 88.51(8) . . ?
C55 Ru C51 37.54(8) . . ?
C1 Ru C54 131.63(9) . . ?
C55 Ru C54 37.61(8) . . ?
C51 Ru C54 62.18(8) . . ?
C1 Ru C52 116.30(9) . . ?
C55 Ru C52 62.18(9) . . ?
C51 Ru C52 36.72(9) . . ?
C54 Ru C52 61.73(9) . . ?
C1 Ru C53 150.27(8) . . ?
C55 Ru C53 62.41(8) . . ?
C51 Ru C53 61.82(8) . . ?
C54 Ru C53 36.94(9) . . ?
C52 Ru C53 36.98(9) . . ?
C1 Ru P3 90.87(6) . . ?
C55 Ru P3 103.26(6) . . ?
C51 Ru P3 140.30(6) . . ?
C54 Ru P3 89.93(6) . . ?
C52 Ru P3 149.29(6) . . ?
C53 Ru P3 112.77(6) . . ?
C1 Ru P4 92.17(6) . . ?
C55 Ru P4 154.52(6) . . ?
C51 Ru P4 118.91(6) . . ?
C54 Ru P4 134.97(6) . . ?
C52 Ru P4 92.63(6) . . ?
C53 Ru P4 100.33(6) . . ?
P3 Ru P4 100.78(2) . . ?
C17 Co1 C16 100.54(11) . . ?
C17 Co1 C3 100.44(10) . . ?
C16 Co1 C3 100.77(9) . . ?
C17 Co1 C4 104.03(10) . . ?
C16 Co1 C4 137.05(9) . . ?
C3 Co1 C4 40.49(8) . . ?
C17 Co1 P1 99.69(8) . . ?
C16 Co1 P1 113.21(7) . . ?
C3 Co1 P1 136.15(6) . . ?
C4 Co1 P1 96.74(6) . . ?
C17 Co1 Co2 150.84(8) . . ?
C16 Co1 Co2 92.93(7) . . ?
C3 Co1 Co2 51.29(6) . . ?
C4 Co1 Co2 51.11(6) . . ?
P1 Co1 Co2 98.509(18) . . ?
C19 Co2 C18 102.17(11) . . ?
C19 Co2 C4 95.99(10) . . ?
C18 Co2 C4 139.10(10) . . ?
C19 Co2 C3 106.91(10) . . ?
C18 Co2 C3 99.04(10) . . ?
C4 Co2 C3 40.25(8) . . ?
C19 Co2 P2 98.68(8) . . ?
C18 Co2 P2 106.06(8) . . ?
C4 Co2 P2 106.99(6) . . ?
C3 Co2 P2 139.22(6) . . ?
C19 Co2 Co1 146.91(8) . . ?
C18 Co2 Co1 105.15(8) . . ?
C4 Co2 Co1 50.95(6) . . ?
C3 Co2 Co1 50.65(6) . . ?
P2 Co2 Co1 91.411(18) . . ?
C121 P1 C111 100.22(9) . . ?
C121 P1 C5 102.38(9) . . ?
C111 P1 C5 102.38(9) . . ?
C121 P1 Co1 121.47(7) . . ?
C111 P1 Co1 118.51(7) . . ?
C5 P1 Co1 109.25(7) . . ?
C4 Si C9 107.02(11) . . ?
C4 Si C10 109.44(11) . . ?
C9 Si C10 110.17(12) . . ?
C4 Si C8 114.35(11) . . ?
C9 Si C8 106.90(12) . . ?
C10 Si C8 108.90(12) . . ?
C5 P2 C221 102.64(10) . . ?
C5 P2 C211 103.36(10) . . ?
C221 P2 C211 100.48(10) . . ?
C5 P2 Co2 108.53(7) . . ?
C221 P2 Co2 121.68(7) . . ?
C211 P2 Co2 117.80(7) . . ?
C331 P3 C321 99.62(10) . . ?
C331 P3 C311 104.72(10) . . ?
C321 P3 C311 100.15(10) . . ?
C331 P3 Ru 123.60(7) . . ?
C321 P3 Ru 118.01(7) . . ?
C311 P3 Ru 107.72(7) . . ?
C431 P4 C411 98.39(10) . . ?
C431 P4 C421 105.27(10) . . ?
C411 P4 C421 101.18(10) . . ?
C431 P4 Ru 124.70(7) . . ?
C411 P4 Ru 114.74(7) . . ?
C421 P4 Ru 109.66(7) . . ?
C2 C1 Ru 166.61(18) . . ?
C1 C2 C3 177.6(2) . . ?
C4 C3 C2 144.7(2) . . ?
C4 C3 Co1 70.13(12) . . ?
C2 C3 Co1 132.96(16) . . ?
C4 C3 Co2 69.72(13) . . ?
C2 C3 Co2 133.21(16) . . ?
Co1 C3 Co2 78.06(8) . . ?
C3 C4 Si 131.45(17) . . ?
C3 C4 Co1 69.38(12) . . ?
Si C4 Co1 139.70(12) . . ?
C3 C4 Co2 70.03(13) . . ?
Si C4 Co2 137.68(12) . . ?
Co1 C4 Co2 77.94(8) . . ?
C53 C54 C55 108.7(2) . . ?
C53 C54 Ru 72.65(13) . . ?
C55 C54 Ru 70.93(12) . . ?
C51 C55 C54 106.8(2) . . ?
C51 C55 Ru 71.45(13) . . ?
C54 C55 Ru 71.46(12) . . ?
C52 C51 C55 108.6(2) . . ?
C52 C51 Ru 72.46(13) . . ?
C55 C51 Ru 71.01(13) . . ?
C51 C52 C53 108.5(2) . . ?
C51 C52 Ru 70.82(13) . . ?
C53 C52 Ru 71.86(13) . . ?
C54 C53 C52 107.4(2) . . ?
C54 C53 Ru 70.41(12) . . ?
C52 C53 Ru 71.16(12) . . ?
O16 C16 Co1 173.56(19) . . ?
O17 C17 Co1 178.9(2) . . ?
O18 C18 Co2 177.5(2) . . ?
O19 C19 Co2 178.9(3) . . ?
P2 C5 P1 107.81(10) . . ?
C112 C111 C116 118.2(2) . . ?
C112 C111 P1 123.22(17) . . ?
C116 C111 P1 118.56(17) . . ?
C115 C116 C111 120.5(2) . . ?
C116 C115 C114 120.7(2) . . ?
C113 C114 C115 119.5(2) . . ?
C114 C113 C112 119.9(2) . . ?
C113 C112 C111 121.1(2) . . ?
C126 C121 C122 118.64(19) . . ?
C126 C121 P1 119.32(16) . . ?
C122 C121 P1 122.01(16) . . ?
C125 C126 C121 120.8(2) . . ?
C126 C125 C124 120.0(2) . . ?
C123 C124 C125 119.7(2) . . ?
C122 C123 C124 120.3(2) . . ?
C123 C122 C121 120.56(19) . . ?
C222 C221 C226 118.4(2) . . ?
C222 C221 P2 121.43(17) . . ?
C226 C221 P2 120.13(17) . . ?
C225 C226 C221 120.6(2) . . ?
C224 C225 C226 120.3(2) . . ?
C225 C224 C223 120.0(2) . . ?
C224 C223 C222 119.7(2) . . ?
C221 C222 C223 120.9(2) . . ?
C212 C211 C216 118.4(2) . . ?
C212 C211 P2 119.47(18) . . ?
C216 C211 P2 121.98(18) . . ?
C211 C212 C213 120.7(3) . . ?
C214 C213 C212 120.5(3) . . ?
C215 C214 C213 119.3(2) . . ?
C214 C215 C216 120.6(3) . . ?
C215 C216 C211 120.6(2) . . ?
C316 C311 C312 117.9(2) . . ?
C316 C311 P3 122.51(17) . . ?
C312 C311 P3 119.23(16) . . ?
C313 C312 C311 120.7(2) . . ?
C314 C313 C312 120.4(2) . . ?
C315 C314 C313 119.5(2) . . ?
C314 C315 C316 120.5(2) . . ?
C315 C316 C311 121.0(2) . . ?
C336 C331 C332 118.2(2) . . ?
C336 C331 P3 122.71(17) . . ?
C332 C331 P3 119.05(16) . . ?
C335 C336 C331 120.1(2) . . ?
C334 C335 C336 120.8(2) . . ?
C335 C334 C333 119.7(2) . . ?
C332 C333 C334 119.9(2) . . ?
C333 C332 C331 121.2(2) . . ?
C326 C321 C322 118.4(2) . . ?
C326 C321 P3 121.41(17) . . ?
C322 C321 P3 120.10(16) . . ?
C323 C322 C321 120.9(2) . . ?
C322 C323 C324 120.1(2) . . ?
C325 C324 C323 119.6(2) . . ?
C324 C325 C326 120.5(2) . . ?
C321 C326 C325 120.4(2) . . ?
C416 C411 C412 118.9(2) . . ?
C416 C411 P4 121.58(17) . . ?
C412 C411 P4 119.50(16) . . ?
C415 C416 C411 120.2(2) . . ?
C414 C415 C416 120.4(2) . . ?
C415 C414 C413 119.5(2) . . ?
C412 C413 C414 120.6(2) . . ?
C413 C412 C411 120.2(2) . . ?
C422 C421 C426 118.4(2) . . ?
C422 C421 P4 120.71(17) . . ?
C426 C421 P4 120.48(17) . . ?
C425 C426 C421 120.3(2) . . ?
C426 C425 C424 120.8(2) . . ?
C423 C424 C425 119.2(2) . . ?
C424 C423 C422 120.4(2) . . ?
C423 C422 C421 121.0(2) . . ?
C432 C431 C436 118.8(2) . . ?
C432 C431 P4 123.85(18) . . ?
C436 C431 P4 117.05(16) . . ?
C433 C432 C431 120.7(2) . . ?
C434 C433 C432 119.8(2) . . ?
C433 C434 C435 120.3(2) . . ?
C434 C435 C436 120.0(2) . . ?
C435 C436 C431 120.4(2) . . ?

loop_
_geom_bond_atom_site_label_1
_geom_bond_atom_site_label_2
_geom_bond_distance
_geom_bond_site_symmetry_2
_geom_bond_publ_flag
Ru C1 2.012(2) . ?
Ru C55 2.224(2) . ?
Ru C51 2.230(2) . ?
Ru C54 2.231(2) . ?
Ru C52 2.251(2) . ?
Ru C53 2.261(2) . ?
Ru P3 2.2853(6) . ?
Ru P4 2.2935(6) . ?
Co1 C17 1.772(2) . ?
Co1 C16 1.783(2) . ?
Co1 C3 1.972(2) . ?
Co1 C4 1.981(2) . ?
Co1 P1 2.2269(6) . ?
Co1 Co2 2.4947(4) . ?
Co2 C19 1.773(2) . ?
Co2 C18 1.794(2) . ?
Co2 C4 1.986(2) . ?
Co2 C3 1.990(2) . ?
Co2 P2 2.2165(6) . ?
P1 C121 1.834(2) . ?
P1 C111 1.838(2) . ?
P1 C5 1.845(2) . ?
Si C4 1.851(2) . ?
Si C9 1.862(3) . ?
Si C10 1.862(3) . ?
Si C8 1.875(2) . ?
P2 C5 1.831(2) . ?
P2 C221 1.833(2) . ?
P2 C211 1.840(2) . ?
P3 C331 1.837(2) . ?
P3 C321 1.842(2) . ?
P3 C311 1.853(2) . ?
P4 C431 1.835(2) . ?
P4 C411 1.840(2) . ?
P4 C421 1.845(2) . ?
O16 C16 1.150(3) . ?
O17 C17 1.144(3) . ?
O18 C18 1.139(3) . ?
O19 C19 1.139(3) . ?
C1 C2 1.223(3) . ?
C2 C3 1.410(3) . ?
C3 C4 1.368(3) . ?
C54 C53 1.423(3) . ?
C54 C55 1.436(3) . ?
C55 C51 1.433(3) . ?
C51 C52 1.412(3) . ?
C52 C53 1.431(3) . ?
C111 C112 1.397(3) . ?
C111 C116 1.400(3) . ?
C116 C115 1.386(3) . ?
C115 C114 1.389(4) . ?
C114 C113 1.386(4) . ?
C113 C112 1.392(3) . ?
C121 C126 1.395(3) . ?
C121 C122 1.398(3) . ?
C126 C125 1.387(3) . ?
C125 C124 1.391(3) . ?
C124 C123 1.389(3) . ?
C123 C122 1.386(3) . ?
C221 C222 1.396(3) . ?
C221 C226 1.405(3) . ?
C226 C225 1.389(3) . ?
C225 C224 1.387(4) . ?
C224 C223 1.389(4) . ?
C223 C222 1.399(3) . ?
C211 C212 1.389(3) . ?
C211 C216 1.397(3) . ?
C212 C213 1.390(3) . ?
C213 C214 1.387(4) . ?
C214 C215 1.376(4) . ?
C215 C216 1.392(3) . ?
C311 C316 1.398(3) . ?
C311 C312 1.407(3) . ?
C312 C313 1.396(3) . ?
C313 C314 1.392(3) . ?
C314 C315 1.378(3) . ?
C315 C316 1.397(3) . ?
C331 C336 1.401(3) . ?
C331 C332 1.403(3) . ?
C336 C335 1.392(3) . ?
C335 C334 1.383(3) . ?
C334 C333 1.390(3) . ?
C333 C332 1.382(3) . ?
C321 C326 1.394(3) . ?
C321 C322 1.405(3) . ?
C322 C323 1.381(3) . ?
C323 C324 1.396(3) . ?
C324 C325 1.380(4) . ?
C325 C326 1.398(3) . ?
C411 C416 1.398(3) . ?
C411 C412 1.401(3) . ?
C416 C415 1.395(3) . ?
C415 C414 1.379(3) . ?
C414 C413 1.395(4) . ?
C413 C412 1.382(3) . ?
C421 C422 1.394(3) . ?
C421 C426 1.405(3) . ?
C426 C425 1.391(3) . ?
C425 C424 1.391(4) . ?
C424 C423 1.386(4) . ?
C423 C422 1.393(3) . ?
C431 C432 1.398(3) . ?
C431 C436 1.401(3) . ?
C432 C433 1.393(3) . ?
C433 C434 1.383(4) . ?
C434 C435 1.391(4) . ?
C435 C436 1.391(3) . ?
